data_7040268
loop_
_publ_author_name
'Struch, N.'
'Wagner, N.'
'Schnakenburg, G.'
'Weisbarth, R.'
'Klos, S.'
'Beck, J.'
'L\"utzen, A'

_publ_section_title
;
 Thiazolylimines as novel ligand-systems for spin-crossover centred near
 room temperature.
;
_journal_issue 36
_journal_name_full 'Dalton transactions (Cambridge, England : 2003)'
_journal_page_first 14023
_journal_page_last 14029
_journal_paper_doi 10.1039/c6dt02077a
_journal_volume 45
_journal_year 2016
_chemical_formula_moiety 'C18 H21 Fe N7 S3, 2(B F4)'
_chemical_formula_sum 'C18 H21 B2 F8 Fe N7 S3'
_chemical_formula_weight 661.07
_chemical_name_systematic SCO221
_space_group_crystal_system monoclinic
_space_group_IT_number 14
_space_group_name_Hall '-P 2ybc'
_space_group_name_H-M_alt 'P 1 21/c 1'
_symmetry_space_group_name_Hall '-P 2ybc'
_symmetry_space_group_name_H-M 'P 1 21/c 1'
_atom_sites_solution_hydrogens geom
_atom_sites_solution_primary direct
_audit_creation_date 2016-07-06
_audit_creation_method
;
Olex2 1.2
(compiled 2016.02.19 svn.r3266 for OlexSys, GUI svn.r5155)
;
_audit_update_record
;
2016-07-27 deposited with the CCDC.
2016-08-10 downloaded from the CCDC.
;
_cell_angle_alpha 90
_cell_angle_beta 95.410(7)
_cell_angle_gamma 90
_cell_formula_units_Z 4
_cell_length_a 16.356(2)
_cell_length_b 9.0081(10)
_cell_length_c 17.826(2)
_cell_measurement_reflns_used 9925
_cell_measurement_temperature 296.15
_cell_measurement_theta_max 27.409
_cell_measurement_theta_min 2.292
_cell_volume 2614.7(5)
_computing_molecular_graphics 'Olex2 (Dolomanov et al., 2009)'
_computing_publication_material 'Olex2 (Dolomanov et al., 2009)'
_computing_structure_refinement 'XL (Sheldrick, 2008)'
_computing_structure_solution 'XT (Sheldrick, 2015)'
_diffrn_ambient_temperature 296.15
_diffrn_detector 'ApexII detector'
_diffrn_detector_area_resol_mean 8
_diffrn_detector_type 'CCD area detector'
_diffrn_measured_fraction_theta_full 0.999
_diffrn_measured_fraction_theta_max 0.999
_diffrn_measurement_device 'three-circle diffractometer'
_diffrn_measurement_device_type 'Bruker X8-KappaApexII'
_diffrn_measurement_method 'fine slicing \w and \f scans'
_diffrn_radiation_monochromator graphite
_diffrn_radiation_probe x-ray
_diffrn_radiation_type MoK\a
_diffrn_radiation_wavelength 0.71073
_diffrn_reflns_av_R_equivalents 0.0507
_diffrn_reflns_av_unetI/netI 0.0222
_diffrn_reflns_Laue_measured_fraction_full 0.999
_diffrn_reflns_Laue_measured_fraction_max 0.999
_diffrn_reflns_limit_h_max 20
_diffrn_reflns_limit_h_min -20
_diffrn_reflns_limit_k_max 11
_diffrn_reflns_limit_k_min -11
_diffrn_reflns_limit_l_max 21
_diffrn_reflns_limit_l_min -21
_diffrn_reflns_number 71942
_diffrn_reflns_point_group_measured_fraction_full 0.999
_diffrn_reflns_point_group_measured_fraction_max 0.999
_diffrn_reflns_theta_full 26.000
_diffrn_reflns_theta_max 26.000
_diffrn_reflns_theta_min 2.584
_diffrn_source 'sealed tube'
_diffrn_source_type 'Incoatec I\ms'
_diffrn_standards_number 0
_exptl_absorpt_coefficient_mu 0.898
_exptl_absorpt_correction_T_max 0.7458
_exptl_absorpt_correction_T_min 0.6262
_exptl_absorpt_correction_type integration
_exptl_absorpt_process_details
;
SADABS-2014/5 (Bruker,2014/5) was used for absorption correction.
wR2(int) was 0.1120 before and 0.0672 after correction.
The Ratio of minimum to maximum transmission is 0.8396.
The \l/2 correction factor is Not present.
;
_exptl_crystal_colour 'clear reddish brown'
_exptl_crystal_colour_lustre clear
_exptl_crystal_colour_modifier reddish
_exptl_crystal_colour_primary brown
_exptl_crystal_density_diffrn 1.679
_exptl_crystal_description block
_exptl_crystal_F_000 1336
_exptl_crystal_size_max 0.5
_exptl_crystal_size_mid 0.44
_exptl_crystal_size_min 0.26
_refine_diff_density_max 0.898
_refine_diff_density_min -0.488
_refine_diff_density_rms 0.085
_refine_ls_extinction_method none
_refine_ls_goodness_of_fit_ref 1.082
_refine_ls_hydrogen_treatment constr
_refine_ls_matrix_type full
_refine_ls_number_parameters 352
_refine_ls_number_reflns 5122
_refine_ls_number_restraints 0
_refine_ls_restrained_S_all 1.082
_refine_ls_R_factor_all 0.0821
_refine_ls_R_factor_gt 0.0606
_refine_ls_shift/su_max 0.001
_refine_ls_shift/su_mean 0.000
_refine_ls_structure_factor_coef Fsqd
_refine_ls_weighting_details 'w=1/[\s^2^(Fo^2^)+(0.0619P)^2^+8.3320P] where P=(Fo^2^+2Fc^2^)/3'
_refine_ls_weighting_scheme calc
_refine_ls_wR_factor_gt 0.1473
_refine_ls_wR_factor_ref 0.1701
_reflns_Friedel_coverage 0.000
_reflns_number_gt 4047
_reflns_number_total 5122
_reflns_threshold_expression 'I > 2\s(I)'
_cod_data_source_file c6dt02077a2.cif
_cod_data_source_block 4701rt
_cod_depositor_comments 'Adding full bibliography for 7040268--7040271.cif.'
_cod_original_cell_volume 2614.8(5)
_cod_database_code 7040268
_shelx_space_group_comment
;
The symmetry employed for this shelxl refinement is uniquely defined
by the following loop, which should always be used as a source of
symmetry information in preference to the above space-group names.
They are only intended as comments.
;
_olex2_refinement_description
;
1. Fixed Uiso
 At 1.2 times of:
  All C(H) groups, All C(H,H) groups
2.a Secondary CH2 refined with riding coordinates:
 C5(H5A,H5B), C6(H6A,H6B), C11(H11A,H11B), C12(H12A,H12B), C17(H17A,H17B),
 C18(H18A,H18B)
2.b Aromatic/amide H refined with riding coordinates:
 C2(H2), C3(H3), C4(H4), C8(H8), C9(H9), C10(H10), C14(H14), C15(H15), C16(H16)
;
_shelx_shelxl_version_number 2014/7
_olex2_submission_special_instructions 'No special instructions were received'

loop_
_space_group_symop_operation_xyz
'x, y, z'
'-x, y+1/2, -z+1/2'
'-x, -y, -z'
'x, -y-1/2, z-1/2'

loop_
_atom_site_label
_atom_site_type_symbol
_atom_site_fract_x
_atom_site_fract_y
_atom_site_fract_z
_atom_site_U_iso_or_equiv
_atom_site_adp_type
_atom_site_occupancy
_atom_site_site_symmetry_order
_atom_site_calc_flag
_atom_site_refinement_flags_posn
Fe Fe 0.75278(4) 0.50377(6) 0.01039(3) 0.03740(19) Uani 1 1 d .
S1 S 0.83217(10) 0.03826(14) -0.06230(9) 0.0634(4) Uani 1 1 d .
S2 S 0.98725(7) 0.74609(15) -0.04853(7) 0.0516(3) Uani 1 1 d .
S3 S 0.55906(8) 0.66596(17) -0.17334(7) 0.0548(3) Uani 1 1 d .
N1 N 0.8118(2) 0.3166(4) -0.04881(19) 0.0373(8) Uani 1 1 d .
N2 N 0.7014(2) 0.3045(4) 0.0518(2) 0.0436(9) Uani 1 1 d .
N3 N 0.7108(2) 0.5241(4) 0.1609(2) 0.0431(9) Uani 1 1 d .
N4 N 0.8421(2) 0.6407(4) -0.04930(19) 0.0373(8) Uani 1 1 d .
N5 N 0.8567(2) 0.5397(4) 0.0926(2) 0.0403(8) Uani 1 1 d .
N6 N 0.6695(2) 0.5223(4) -0.0934(2) 0.0405(8) Uani 1 1 d .
N7 N 0.6737(2) 0.6895(4) 0.0297(2) 0.0446(9) Uani 1 1 d .
C1 C 0.7889(3) 0.1889(5) -0.0239(2) 0.0398(9) Uani 1 1 d .
C2 C 0.8832(3) 0.1539(6) -0.1169(3) 0.0577(13) Uani 1 1 d .
H2 H 0.9183 0.1228 -0.1519 0.069 Uiso 1 1 calc R
C3 C 0.8660(3) 0.2969(6) -0.1027(3) 0.0462(11) Uani 1 1 d .
H3 H 0.8888 0.3757 -0.1271 0.055 Uiso 1 1 calc R
C4 C 0.7274(3) 0.1827(5) 0.0302(3) 0.0482(11) Uani 1 1 d .
H4 H 0.7086 0.0930 0.0478 0.058 Uiso 1 1 calc R
C5 C 0.6392(3) 0.3069(7) 0.1062(3) 0.0585(13) Uani 1 1 d .
H5A H 0.6220 0.2066 0.1168 0.070 Uiso 1 1 calc R
H5B H 0.5914 0.3626 0.0859 0.070 Uiso 1 1 calc R
C6 C 0.6773(3) 0.3795(6) 0.1773(3) 0.0558(13) Uani 1 1 d .
H6A H 0.6361 0.3908 0.2127 0.067 Uiso 1 1 calc R
H6B H 0.7207 0.3166 0.2005 0.067 Uiso 1 1 calc R
C7 C 0.9096(2) 0.6675(5) -0.0047(2) 0.0376(9) Uani 1 1 d .
C8 C 0.9267(3) 0.7408(5) -0.1313(3) 0.0495(11) Uani 1 1 d .
H8 H 0.9425 0.7733 -0.1773 0.059 Uiso 1 1 calc R
C9 C 0.8525(3) 0.6829(5) -0.1210(2) 0.0457(11) Uani 1 1 d .
H9 H 0.8112 0.6726 -0.1602 0.055 Uiso 1 1 calc R
C10 C 0.9150(3) 0.6191(5) 0.0732(2) 0.0422(10) Uani 1 1 d .
H10 H 0.9593 0.6452 0.1073 0.051 Uiso 1 1 calc R
C11 C 0.8591(3) 0.4908(6) 0.1715(2) 0.0495(11) Uani 1 1 d .
H11A H 0.9100 0.5222 0.1992 0.059 Uiso 1 1 calc R
H11B H 0.8560 0.3834 0.1738 0.059 Uiso 1 1 calc R
C12 C 0.7873(3) 0.5582(6) 0.2057(2) 0.0515(12) Uani 1 1 d .
H12A H 0.7852 0.5202 0.2564 0.062 Uiso 1 1 calc R
H12B H 0.7943 0.6650 0.2089 0.062 Uiso 1 1 calc R
C13 C 0.6213(3) 0.6393(5) -0.0922(2) 0.0413(10) Uani 1 1 d .
C14 C 0.5998(3) 0.5126(6) -0.2107(3) 0.0528(12) Uani 1 1 d .
H14 H 0.5848 0.4761 -0.2589 0.063 Uiso 1 1 calc R
C15 C 0.6567(3) 0.4516(6) -0.1609(3) 0.0515(12) Uani 1 1 d .
H15 H 0.6855 0.3665 -0.1718 0.062 Uiso 1 1 calc R
C16 C 0.6212(3) 0.7268(6) -0.0245(3) 0.0485(11) Uani 1 1 d .
H16 H 0.5852 0.8057 -0.0205 0.058 Uiso 1 1 calc R
C17 C 0.6711(4) 0.7626(6) 0.1033(3) 0.0569(13) Uani 1 1 d .
H17A H 0.6293 0.8393 0.1001 0.068 Uiso 1 1 calc R
H17B H 0.7237 0.8079 0.1189 0.068 Uiso 1 1 calc R
C18 C 0.6514(3) 0.6454(6) 0.1588(3) 0.0584(13) Uani 1 1 d .
H18A H 0.6519 0.6892 0.2085 0.070 Uiso 1 1 calc R
H18B H 0.5967 0.6067 0.1448 0.070 Uiso 1 1 calc R
F1 F 0.9208(7) 0.8808(8) 0.1891(5) 0.231(4) Uani 1 1 d .
F2 F 0.8190(3) 0.9971(9) 0.2171(3) 0.167(3) Uani 1 1 d .
F3 F 0.9428(3) 1.0826(8) 0.2432(3) 0.149(2) Uani 1 1 d .
F4 F 0.8880(4) 1.0859(11) 0.1301(3) 0.212(4) Uani 1 1 d .
B1 B 0.8908(4) 1.0126(7) 0.1907(3) 0.0543(14) Uani 1 1 d .
F5 F 0.4951(2) 0.9823(4) -0.1104(2) 0.0915(12) Uani 1 1 d .
F6 F 0.5424(3) 1.2011(6) -0.0602(3) 0.1224(18) Uani 1 1 d .
F7 F 0.5370(3) 1.1633(5) -0.1814(2) 0.1010(14) Uani 1 1 d .
F8 F 0.6283(3) 1.0418(6) -0.1039(4) 0.144(2) Uani 1 1 d .
B2 B 0.5523(4) 1.0971(8) -0.1139(3) 0.0572(15) Uani 1 1 d .

loop_
_atom_site_aniso_label
_atom_site_aniso_U_11
_atom_site_aniso_U_22
_atom_site_aniso_U_33
_atom_site_aniso_U_23
_atom_site_aniso_U_13
_atom_site_aniso_U_12
Fe 0.0343(3) 0.0320(3) 0.0446(4) -0.0003(2) -0.0031(2) 0.0014(2)
S1 0.0784(10) 0.0364(6) 0.0763(9) -0.0135(6) 0.0124(7) 0.0069(6)
S2 0.0403(6) 0.0575(8) 0.0584(7) 0.0091(6) 0.0112(5) -0.0040(5)
S3 0.0449(6) 0.0759(9) 0.0427(6) 0.0110(6) -0.0009(5) 0.0133(6)
N1 0.0362(18) 0.0324(18) 0.0422(19) 0.0010(15) -0.0017(14) 0.0017(14)
N2 0.0393(19) 0.049(2) 0.043(2) -0.0031(17) 0.0092(15) -0.0071(17)
N3 0.044(2) 0.049(2) 0.0365(19) -0.0001(16) 0.0068(15) 0.0015(17)
N4 0.0403(19) 0.0300(17) 0.0414(19) 0.0003(14) 0.0038(15) 0.0002(14)
N5 0.0398(19) 0.042(2) 0.0383(19) 0.0015(15) 0.0017(15) 0.0031(16)
N6 0.0419(19) 0.0360(19) 0.042(2) -0.0019(15) -0.0031(15) -0.0009(15)
N7 0.050(2) 0.040(2) 0.044(2) -0.0003(16) 0.0058(17) 0.0030(17)
C1 0.042(2) 0.032(2) 0.044(2) -0.0030(18) -0.0035(18) 0.0019(18)
C2 0.058(3) 0.062(3) 0.053(3) -0.019(2) 0.004(2) 0.004(3)
C3 0.039(2) 0.054(3) 0.046(2) -0.002(2) 0.0028(19) -0.001(2)
C4 0.061(3) 0.035(2) 0.048(3) 0.002(2) 0.001(2) -0.009(2)
C5 0.047(3) 0.069(3) 0.062(3) -0.009(3) 0.020(2) -0.021(3)
C6 0.057(3) 0.067(3) 0.046(3) 0.002(2) 0.018(2) -0.011(3)
C7 0.036(2) 0.033(2) 0.044(2) -0.0010(17) 0.0047(17) -0.0006(17)
C8 0.062(3) 0.042(3) 0.046(3) 0.003(2) 0.017(2) 0.004(2)
C9 0.060(3) 0.036(2) 0.040(2) 0.0044(18) 0.000(2) 0.004(2)
C10 0.034(2) 0.045(2) 0.047(2) -0.003(2) -0.0010(18) -0.0009(19)
C11 0.044(2) 0.065(3) 0.038(2) 0.009(2) -0.0050(19) 0.001(2)
C12 0.060(3) 0.061(3) 0.033(2) -0.002(2) 0.001(2) -0.003(2)
C13 0.037(2) 0.046(3) 0.041(2) 0.0078(19) 0.0045(17) 0.0016(19)
C14 0.049(3) 0.067(3) 0.040(2) 0.000(2) -0.007(2) -0.004(2)
C15 0.056(3) 0.046(3) 0.050(3) -0.005(2) -0.005(2) 0.000(2)
C16 0.050(3) 0.049(3) 0.047(3) 0.009(2) 0.007(2) 0.011(2)
C17 0.074(3) 0.045(3) 0.050(3) -0.013(2) -0.001(2) 0.016(3)
C18 0.061(3) 0.069(3) 0.048(3) -0.011(2) 0.016(2) 0.014(3)
F1 0.334(12) 0.112(5) 0.251(9) -0.037(5) 0.042(8) 0.073(6)
F2 0.089(3) 0.289(9) 0.125(4) 0.012(5) 0.031(3) -0.049(4)
F3 0.116(4) 0.199(6) 0.129(4) -0.020(4) -0.005(3) -0.066(4)
F4 0.183(6) 0.332(11) 0.118(5) 0.132(6) -0.005(4) -0.048(7)
B1 0.055(3) 0.056(4) 0.052(3) 0.008(3) 0.006(3) -0.006(3)
F5 0.081(2) 0.079(3) 0.111(3) 0.023(2) -0.010(2) -0.027(2)
F6 0.117(4) 0.161(5) 0.092(3) -0.054(3) 0.025(3) -0.045(3)
F7 0.117(3) 0.111(3) 0.071(2) 0.021(2) -0.015(2) -0.041(3)
F8 0.060(3) 0.132(4) 0.231(7) -0.001(4) -0.033(3) 0.013(3)
B2 0.049(3) 0.073(4) 0.047(3) 0.003(3) -0.008(2) -0.011(3)

loop_
_atom_type_symbol
_atom_type_description
_atom_type_scat_dispersion_real
_atom_type_scat_dispersion_imag
_atom_type_scat_source
C C 0.0033 0.0016 'International Tables Vol C Tables 4.2.6.8 and 6.1.1.4'
H H 0.0000 0.0000 'International Tables Vol C Tables 4.2.6.8 and 6.1.1.4'
B B 0.0013 0.0007 'International Tables Vol C Tables 4.2.6.8 and 6.1.1.4'
N N 0.0061 0.0033 'International Tables Vol C Tables 4.2.6.8 and 6.1.1.4'
F F 0.0171 0.0103 'International Tables Vol C Tables 4.2.6.8 and 6.1.1.4'
S S 0.1246 0.1234 'International Tables Vol C Tables 4.2.6.8 and 6.1.1.4'
Fe Fe 0.3463 0.8444 'International Tables Vol C Tables 4.2.6.8 and 6.1.1.4'

loop_
_geom_angle_atom_site_label_1
_geom_angle_atom_site_label_2
_geom_angle_atom_site_label_3
_geom_angle
N1 Fe N4 82.12(13)
N2 Fe N1 74.56(14)
N2 Fe N4 156.02(14)
N2 Fe N5 101.57(14)
N2 Fe N6 97.00(14)
N2 Fe N7 109.49(15)
N5 Fe N1 94.89(13)
N5 Fe N4 74.62(13)
N5 Fe N6 160.85(14)
N6 Fe N1 85.48(13)
N6 Fe N4 86.50(13)
N7 Fe N1 160.45(13)
N7 Fe N4 94.36(14)
N7 Fe N5 102.74(14)
N7 Fe N6 75.09(14)
C2 S1 C1 89.3(2)
C8 S2 C7 89.3(2)
C14 S3 C13 89.6(2)
C1 N1 Fe 110.6(3)
C1 N1 C3 110.4(4)
C3 N1 Fe 139.0(3)
C4 N2 Fe 118.3(3)
C4 N2 C5 119.5(4)
C5 N2 Fe 122.2(3)
C6 N3 C18 114.4(4)
C12 N3 C6 113.6(4)
C12 N3 C18 113.1(4)
C7 N4 Fe 111.0(3)
C7 N4 C9 110.1(4)
C9 N4 Fe 137.8(3)
C10 N5 Fe 117.6(3)
C10 N5 C11 118.6(4)
C11 N5 Fe 123.4(3)
C13 N6 Fe 111.8(3)
C13 N6 C15 110.2(4)
C15 N6 Fe 137.8(3)
C16 N7 Fe 117.0(3)
C16 N7 C17 118.9(4)
C17 N7 Fe 123.7(3)
N1 C1 S1 115.0(3)
N1 C1 C4 119.9(4)
C4 C1 S1 125.0(3)
S1 C2 H2 124.6
C3 C2 S1 110.8(4)
C3 C2 H2 124.6
N1 C3 H3 122.8
C2 C3 N1 114.5(5)
C2 C3 H3 122.8
N2 C4 C1 116.5(4)
N2 C4 H4 121.8
C1 C4 H4 121.8
N2 C5 H5A 110.2
N2 C5 H5B 110.2
N2 C5 C6 107.7(4)
H5A C5 H5B 108.5
C6 C5 H5A 110.2
C6 C5 H5B 110.2
N3 C6 C5 110.6(4)
N3 C6 H6A 109.5
N3 C6 H6B 109.5
C5 C6 H6A 109.5
C5 C6 H6B 109.5
H6A C6 H6B 108.1
N4 C7 S2 114.6(3)
N4 C7 C10 119.6(4)
C10 C7 S2 125.6(3)
S2 C8 H8 124.7
C9 C8 S2 110.5(4)
C9 C8 H8 124.7
N4 C9 H9 122.3
C8 C9 N4 115.4(4)
C8 C9 H9 122.3
N5 C10 C7 116.9(4)
N5 C10 H10 121.6
C7 C10 H10 121.6
N5 C11 H11A 110.0
N5 C11 H11B 110.0
N5 C11 C12 108.5(4)
H11A C11 H11B 108.4
C12 C11 H11A 110.0
C12 C11 H11B 110.0
N3 C12 C11 110.9(4)
N3 C12 H12A 109.5
N3 C12 H12B 109.5
C11 C12 H12A 109.5
C11 C12 H12B 109.5
H12A C12 H12B 108.0
N6 C13 S3 114.2(3)
N6 C13 C16 119.8(4)
C16 C13 S3 125.9(3)
S3 C14 H14 124.9
C15 C14 S3 110.3(4)
C15 C14 H14 124.9
N6 C15 H15 122.2
C14 C15 N6 115.7(5)
C14 C15 H15 122.2
N7 C16 C13 115.9(4)
N7 C16 H16 122.1
C13 C16 H16 122.1
N7 C17 H17A 110.2
N7 C17 H17B 110.2
N7 C17 C18 107.4(4)
H17A C17 H17B 108.5
C18 C17 H17A 110.2
C18 C17 H17B 110.2
N3 C18 C17 111.1(4)
N3 C18 H18A 109.4
N3 C18 H18B 109.4
C17 C18 H18A 109.4
C17 C18 H18B 109.4
H18A C18 H18B 108.0
F1 B1 F2 105.4(7)
F1 B1 F3 103.2(7)
F2 B1 F3 109.1(6)
F4 B1 F1 116.5(8)
F4 B1 F2 113.6(7)
F4 B1 F3 108.5(7)
F6 B2 F5 110.7(5)
F7 B2 F5 107.4(4)
F7 B2 F6 107.4(6)
F8 B2 F5 109.6(6)
F8 B2 F6 109.5(5)
F8 B2 F7 112.2(6)

loop_
_geom_bond_atom_site_label_1
_geom_bond_atom_site_label_2
_geom_bond_distance
Fe N1 2.254(4)
Fe N2 2.142(4)
Fe N4 2.254(3)
Fe N5 2.162(4)
Fe N6 2.198(4)
Fe N7 2.162(4)
S1 C1 1.704(4)
S1 C2 1.698(6)
S2 C7 1.707(4)
S2 C8 1.698(5)
S3 C13 1.704(4)
S3 C14 1.697(6)
N1 C1 1.301(5)
N1 C3 1.378(6)
N2 C4 1.251(6)
N2 C5 1.471(6)
N3 C6 1.454(6)
N3 C12 1.453(6)
N3 C18 1.460(6)
N4 C7 1.320(5)
N4 C9 1.359(6)
N5 C10 1.267(6)
N5 C11 1.471(6)
N6 C13 1.319(6)
N6 C15 1.359(6)
N7 C16 1.274(6)
N7 C17 1.472(6)
C1 C4 1.458(7)
C2 H2 0.9300
C2 C3 1.348(7)
C3 H3 0.9300
C4 H4 0.9300
C5 H5A 0.9700
C5 H5B 0.9700
C5 C6 1.507(7)
C6 H6A 0.9700
C6 H6B 0.9700
C7 C10 1.449(6)
C8 H8 0.9300
C8 C9 1.350(7)
C9 H9 0.9300
C10 H10 0.9300
C11 H11A 0.9700
C11 H11B 0.9700
C11 C12 1.501(7)
C12 H12A 0.9700
C12 H12B 0.9700
C13 C16 1.443(6)
C14 H14 0.9300
C14 C15 1.343(7)
C15 H15 0.9300
C16 H16 0.9300
C17 H17A 0.9700
C17 H17B 0.9700
C17 C18 1.502(7)
C18 H18A 0.9700
C18 H18B 0.9700
F1 B1 1.286(9)
F2 B1 1.313(8)
F3 B1 1.359(8)
F4 B1 1.263(8)
F5 B2 1.399(7)
F6 B2 1.360(8)
F7 B2 1.344(7)
F8 B2 1.336(8)

loop_
_geom_torsion_atom_site_label_1
_geom_torsion_atom_site_label_2
_geom_torsion_atom_site_label_3
_geom_torsion_atom_site_label_4
_geom_torsion
Fe N1 C1 S1 -177.97(19)
Fe N1 C1 C4 4.8(5)
Fe N1 C3 C2 178.2(3)
Fe N2 C4 C1 -2.2(6)
Fe N2 C5 C6 -61.9(5)
Fe N4 C7 S2 170.62(19)
Fe N4 C7 C10 -4.4(5)
Fe N4 C9 C8 -166.1(3)
Fe N5 C10 C7 -5.3(5)
Fe N5 C11 C12 -56.8(5)
Fe N6 C13 S3 176.5(2)
Fe N6 C13 C16 -6.8(5)
Fe N6 C15 C14 -175.2(4)
Fe N7 C16 C13 0.1(6)
Fe N7 C17 C18 -56.6(5)
S1 C1 C4 N2 -179.0(3)
S1 C2 C3 N1 -0.4(6)
S2 C7 C10 N5 -167.7(3)
S2 C8 C9 N4 -0.7(5)
S3 C13 C16 N7 -179.0(4)
S3 C14 C15 N6 0.0(6)
N1 C1 C4 N2 -2.1(7)
N2 C5 C6 N3 54.0(6)
N4 C7 C10 N5 6.7(6)
N5 C11 C12 N3 54.2(5)
N6 C13 C16 N7 4.7(7)
N7 C17 C18 N3 56.3(6)
C1 S1 C2 C3 0.8(4)
C1 N1 C3 C2 -0.4(6)
C2 S1 C1 N1 -1.1(4)
C2 S1 C1 C4 175.9(4)
C3 N1 C1 S1 1.1(5)
C3 N1 C1 C4 -176.2(4)
C4 N2 C5 C6 116.0(5)
C5 N2 C4 C1 179.8(4)
C6 N3 C12 C11 83.3(5)
C6 N3 C18 C17 -148.2(4)
C7 S2 C8 C9 0.8(4)
C7 N4 C9 C8 0.2(6)
C8 S2 C7 N4 -0.7(3)
C8 S2 C7 C10 174.0(4)
C9 N4 C7 S2 0.4(5)
C9 N4 C7 C10 -174.6(4)
C10 N5 C11 C12 116.3(5)
C11 N5 C10 C7 -178.8(4)
C12 N3 C6 C5 -142.4(4)
C12 N3 C18 C17 79.6(5)
C13 S3 C14 C15 0.0(4)
C13 N6 C15 C14 0.0(6)
C14 S3 C13 N6 0.0(4)
C14 S3 C13 C16 -176.4(4)
C15 N6 C13 S3 0.0(5)
C15 N6 C13 C16 176.7(4)
C16 N7 C17 C18 116.2(5)
C17 N7 C16 C13 -173.2(4)
C18 N3 C6 C5 85.7(5)
C18 N3 C12 C11 -144.1(4)
